data_1544978
loop_
_publ_author_name
'Chen, Wei'
'Bai, Ya-Li'
'Luo, Yong-Chun'
'Xu, Peng-Fei'

_publ_section_title
;
 Rh(II) Catalyzed High Order Cycloadditions of 8-Azaheptafulvenes with
 N-Sulfonyl 1,2,3-Triazloes or \a-Oxo Diazocompounds.
;
_journal_issue 2
_journal_name_full 'Organic letters'
_journal_page_first 364
_journal_page_last 367
_journal_paper_doi 10.1021/acs.orglett.6b03542
_journal_volume 19
_journal_year 2017
_chemical_formula_moiety 'C29 H26 N2 O2 S'
_chemical_formula_sum 'C29 H26 N2 O2 S'
_chemical_formula_weight 466.58
_space_group_crystal_system monoclinic
_space_group_IT_number 14
_space_group_name_Hall '-P 2ybc'
_space_group_name_H-M_alt 'P 1 21/c 1'
_symmetry_space_group_name_Hall '-P 2ybc'
_symmetry_space_group_name_H-M 'P 1 21/c 1'
_atom_sites_solution_hydrogens geom
_atom_sites_solution_primary direct
_audit_creation_date 2016-03-14
_audit_creation_method
;
Olex2 1.2
(compiled 2016.02.19 svn.r3266 for OlexSys, GUI svn.r5155)
;
_cell_angle_alpha 90
_cell_angle_beta 91.983(7)
_cell_angle_gamma 90
_cell_formula_units_Z 4
_cell_length_a 9.6591(7)
_cell_length_b 15.8903(12)
_cell_length_c 16.1514(12)
_cell_measurement_reflns_used 1368
_cell_measurement_temperature 290.83(10)
_cell_measurement_theta_max 21.7530
_cell_measurement_theta_min 3.9920
_cell_volume 2477.5(3)
_computing_cell_refinement
;
CrysAlisPro, Agilent Technologies,
Version 1.171.37.35 (release 13-08-2014 CrysAlis171 .NET)
(compiled Aug 13 2014,18:06:01)
;
_computing_data_collection
;
CrysAlisPro, Agilent Technologies,
Version 1.171.37.35 (release 13-08-2014 CrysAlis171 .NET)
(compiled Aug 13 2014,18:06:01)
;
_computing_data_reduction
;
CrysAlisPro, Agilent Technologies,
Version 1.171.37.35 (release 13-08-2014 CrysAlis171 .NET)
(compiled Aug 13 2014,18:06:01)
;
_computing_molecular_graphics 'Olex2 (Dolomanov et al., 2009)'
_computing_publication_material 'Olex2 (Dolomanov et al., 2009)'
_computing_structure_refinement 'ShelXL (Sheldrick, 2015)'
_computing_structure_solution 'ShelXS (Sheldrick, 2008)'
_diffrn_ambient_environment air
_diffrn_ambient_temperature 290.83(10)
_diffrn_detector 'CCD plate'
_diffrn_detector_area_resol_mean 16.0733
_diffrn_detector_type Eos
_diffrn_measured_fraction_theta_full 0.998
_diffrn_measured_fraction_theta_max 0.998
_diffrn_measurement_details
;
#__ type_ start__ end____ width___ exp.time_
  1 omega  -52.00   65.00   1.0000    4.0000
omega____ theta____ kappa____ phi______ frames
    -       20.5854  -19.0000 -120.0000 117

#__ type_ start__ end____ width___ exp.time_
  2 omega  -20.00   25.00   1.0000    4.0000
omega____ theta____ kappa____ phi______ frames
    -      -17.1479  -99.0000  -90.0000 45

#__ type_ start__ end____ width___ exp.time_
  3 omega   47.00   97.00   1.0000    4.0000
omega____ theta____ kappa____ phi______ frames
    -       20.5854 -178.0000 -120.0000 50

#__ type_ start__ end____ width___ exp.time_
  4 omega   43.00   69.00   1.0000    4.0000
omega____ theta____ kappa____ phi______ frames
    -       20.5854 -178.0000  -60.0000 26
;
_diffrn_measurement_device 'four-circle diffractometer'
_diffrn_measurement_device_type 'SuperNova, Dual, Cu at zero, Eos'
_diffrn_measurement_method '\w scans'
_diffrn_orient_matrix_UB_11 -0.0096426000
_diffrn_orient_matrix_UB_12 -0.0102516000
_diffrn_orient_matrix_UB_13 0.0421580000
_diffrn_orient_matrix_UB_21 -0.0180710000
_diffrn_orient_matrix_UB_22 -0.0417295000
_diffrn_orient_matrix_UB_23 -0.0116015000
_diffrn_orient_matrix_UB_31 0.0705572000
_diffrn_orient_matrix_UB_32 -0.0120897000
_diffrn_orient_matrix_UB_33 0.0044009000
_diffrn_radiation_monochromator mirror
_diffrn_radiation_probe x-ray
_diffrn_radiation_type MoK\a
_diffrn_radiation_wavelength 0.71073
_diffrn_reflns_av_R_equivalents 0.0519
_diffrn_reflns_av_unetI/netI 0.0916
_diffrn_reflns_Laue_measured_fraction_full 0.998
_diffrn_reflns_Laue_measured_fraction_max 0.998
_diffrn_reflns_limit_h_max 11
_diffrn_reflns_limit_h_min -11
_diffrn_reflns_limit_k_max 19
_diffrn_reflns_limit_k_min -17
_diffrn_reflns_limit_l_max 19
_diffrn_reflns_limit_l_min -19
_diffrn_reflns_number 10299
_diffrn_reflns_point_group_measured_fraction_full 0.998
_diffrn_reflns_point_group_measured_fraction_max 0.998
_diffrn_reflns_theta_full 26.000
_diffrn_reflns_theta_max 26.020
_diffrn_reflns_theta_min 3.321
_diffrn_source 'SuperNova (Mo) X-ray Source'
_exptl_absorpt_coefficient_mu 0.159
_exptl_absorpt_correction_T_max 1.00000
_exptl_absorpt_correction_T_min 0.99462
_exptl_absorpt_correction_type multi-scan
_exptl_absorpt_process_details
;
CrysAlisPro, Agilent Technologies,
Version 1.171.37.35 (release 13-08-2014 CrysAlis171 .NET)
(compiled Aug 13 2014,18:06:01)
Empirical absorption correction using spherical harmonics,
 implemented in SCALE3 ABSPACK scaling algorithm.
;
_exptl_crystal_colour 'clear dark brown'
_exptl_crystal_colour_lustre clear
_exptl_crystal_colour_modifier dark
_exptl_crystal_colour_primary brown
_exptl_crystal_density_diffrn 1.251
_exptl_crystal_description block
_exptl_crystal_F_000 984
_exptl_crystal_size_max 0.27
_exptl_crystal_size_mid 0.22
_exptl_crystal_size_min 0.21
_refine_diff_density_max 0.203
_refine_diff_density_min -0.344
_refine_diff_density_rms 0.050
_refine_ls_extinction_method none
_refine_ls_goodness_of_fit_ref 1.064
_refine_ls_hydrogen_treatment constr
_refine_ls_matrix_type full
_refine_ls_number_parameters 309
_refine_ls_number_reflns 4859
_refine_ls_number_restraints 36
_refine_ls_restrained_S_all 1.085
_refine_ls_R_factor_all 0.1318
_refine_ls_R_factor_gt 0.0653
_refine_ls_shift/su_max 0.000
_refine_ls_shift/su_mean 0.000
_refine_ls_structure_factor_coef Fsqd
_refine_ls_weighting_details 'w=1/[\s^2^(Fo^2^)+(0.0441P)^2^+0.5750P] where P=(Fo^2^+2Fc^2^)/3'
_refine_ls_weighting_scheme calc
_refine_ls_wR_factor_gt 0.1251
_refine_ls_wR_factor_ref 0.1689
_reflns_Friedel_coverage 0.000
_reflns_number_gt 2566
_reflns_number_total 4859
_reflns_threshold_expression 'I > 2\s(I)'
_cod_data_source_file ol6b03542_si_003.cif
_cod_data_source_block chenwei_0311
_cod_depositor_comments 'Adding full bibliography for 1544978.cif.'
_cod_database_code 1544978
_shelx_space_group_comment
;
The symmetry employed for this shelxl refinement is uniquely defined
by the following loop, which should always be used as a source of
symmetry information in preference to the above space-group names.
They are only intended as comments.
;
_reflns_odcompleteness_completeness 99.73
_reflns_odcompleteness_iscentric 1
_reflns_odcompleteness_theta 26.32
_olex2_refinement_description
;
1. Fixed Uiso
 At 1.2 times of:
  All C(H) groups
 At 1.5 times of:
  All C(H,H,H) groups
2. Uiso/Uaniso restraints and constraints
Uanis(C12) \\sim Ueq, Uanis(C11) \\sim Ueq, Uanis(C13) \\sim Ueq, Uanis(C14)
\\sim Ueq, Uanis(C15) \\sim Ueq, Uanis(C10) \\sim Ueq: with sigma of 0.01 and
sigma for terminal atoms of 0.02
3.a Ternary CH refined with riding coordinates:
 C7(H7), C8(H8)
3.b Aromatic/amide H refined with riding coordinates:
 C2(H2), C3(H3), C4(H4), C5(H5), C6(H6), C11(H11), C12(H12), C13(H13),
 C14(H14), C15(H15), C17(H17), C18(H18), C20(H20), C21(H21), C24(H24), C25(H25),
  C27(H27), C28(H28)
3.c Idealised Me refined as rotating group:
 C22(H22A,H22B,H22C), C29(H29A,H29B,H29C)
;
_shelx_shelxl_version_number 2014/7
_olex2_submission_special_instructions 'No special instructions were received'

loop_
_space_group_symop_operation_xyz
'x, y, z'
'-x, y+1/2, -z+1/2'
'-x, -y, -z'
'x, -y-1/2, z-1/2'

loop_
_atom_site_label
_atom_site_type_symbol
_atom_site_fract_x
_atom_site_fract_y
_atom_site_fract_z
_atom_site_U_iso_or_equiv
_atom_site_adp_type
_atom_site_occupancy
_atom_site_site_symmetry_order
_atom_site_calc_flag
_atom_site_refinement_flags_posn
_atom_site_refinement_flags_adp
S1 S 0.71391(9) 0.23869(6) 0.17053(6) 0.0486(3) Uani 1 1 d . .
O1 O 0.6087(2) 0.20466(15) 0.22139(15) 0.0596(7) Uani 1 1 d . .
O2 O 0.8174(2) 0.18143(14) 0.14213(15) 0.0575(7) Uani 1 1 d . .
N1 N 0.9519(2) 0.40863(17) 0.26412(17) 0.0461(7) Uani 1 1 d . .
N2 N 0.7780(3) 0.31859(17) 0.22199(16) 0.0475(7) Uani 1 1 d . .
C1 C 1.0959(3) 0.4232(2) 0.2586(2) 0.0452(8) Uani 1 1 d . .
C2 C 1.1687(3) 0.4858(2) 0.2936(2) 0.0539(9) Uani 1 1 d . .
H2 H 1.1210 0.5285 0.3196 0.065 Uiso 1 1 calc R .
C3 C 1.3179(4) 0.4906(3) 0.2931(2) 0.0633(11) Uani 1 1 d . .
H3 H 1.3573 0.5440 0.2931 0.076 Uiso 1 1 calc R .
C4 C 1.4047(4) 0.4246(3) 0.2927(2) 0.0618(11) Uani 1 1 d . .
H4 H 1.4989 0.4363 0.2912 0.074 Uiso 1 1 calc R .
C5 C 1.3651(4) 0.3379(3) 0.2946(2) 0.0604(11) Uani 1 1 d . .
H5 H 1.4252 0.3013 0.3229 0.072 Uiso 1 1 calc R .
C6 C 1.2508(3) 0.3043(2) 0.2598(2) 0.0522(9) Uani 1 1 d . .
H6 H 1.2309 0.2480 0.2693 0.063 Uiso 1 1 calc R .
C7 C 1.1535(3) 0.3554(2) 0.2056(2) 0.0464(9) Uani 1 1 d . .
H7 H 1.2047 0.3809 0.1607 0.056 Uiso 1 1 calc R .
C8 C 1.0258(3) 0.3083(2) 0.1689(2) 0.0468(9) Uani 1 1 d . .
H8 H 1.0363 0.2479 0.1801 0.056 Uiso 1 1 calc R .
C9 C 0.9058(3) 0.3422(2) 0.2177(2) 0.0424(8) Uani 1 1 d . .
C10 C 1.0055(3) 0.3217(2) 0.0762(2) 0.0518(9) Uani 1 1 d . U
C11 C 0.9395(4) 0.3915(3) 0.0440(3) 0.0696(12) Uani 1 1 d . U
H11 H 0.9027 0.4312 0.0794 0.084 Uiso 1 1 calc R .
C12 C 0.9272(5) 0.4031(3) -0.0418(3) 0.0928(15) Uani 1 1 d . U
H12 H 0.8812 0.4500 -0.0635 0.111 Uiso 1 1 calc R .
C13 C 0.9833(6) 0.3451(4) -0.0936(3) 0.108(2) Uani 1 1 d . U
H13 H 0.9755 0.3531 -0.1507 0.130 Uiso 1 1 calc R .
C14 C 1.0501(6) 0.2762(4) -0.0631(3) 0.1074(19) Uani 1 1 d . U
H14 H 1.0885 0.2374 -0.0988 0.129 Uiso 1 1 calc R .
C15 C 1.0607(4) 0.2640(3) 0.0223(3) 0.0804(14) Uani 1 1 d . U
H15 H 1.1054 0.2164 0.0434 0.097 Uiso 1 1 calc R .
C16 C 0.6307(3) 0.2860(2) 0.0837(2) 0.0453(8) Uani 1 1 d . .
C17 C 0.5272(4) 0.3437(3) 0.0957(2) 0.0680(12) Uani 1 1 d . .
H17 H 0.5028 0.3581 0.1491 0.082 Uiso 1 1 calc R .
C18 C 0.4598(4) 0.3801(3) 0.0280(3) 0.0777(13) Uani 1 1 d . .
H18 H 0.3887 0.4184 0.0360 0.093 Uiso 1 1 calc R .
C19 C 0.4969(4) 0.3601(3) -0.0516(2) 0.0639(11) Uani 1 1 d . .
C20 C 0.6002(4) 0.3022(3) -0.0619(2) 0.0642(11) Uani 1 1 d . .
H20 H 0.6250 0.2876 -0.1151 0.077 Uiso 1 1 calc R .
C21 C 0.6677(3) 0.2653(2) 0.0049(2) 0.0549(10) Uani 1 1 d . .
H21 H 0.7380 0.2265 -0.0031 0.066 Uiso 1 1 calc R .
C22 C 0.4207(5) 0.4010(3) -0.1247(3) 0.0977(16) Uani 1 1 d . .
H22A H 0.4633 0.3846 -0.1751 0.147 Uiso 1 1 calc GR .
H22B H 0.4249 0.4611 -0.1190 0.147 Uiso 1 1 calc GR .
H22C H 0.3257 0.3832 -0.1264 0.147 Uiso 1 1 calc GR .
C23 C 0.8662(3) 0.4568(2) 0.3181(2) 0.0433(8) Uani 1 1 d . .
C24 C 0.8569(4) 0.4351(3) 0.3996(2) 0.0763(13) Uani 1 1 d . .
H24 H 0.9048 0.3884 0.4204 0.092 Uiso 1 1 calc R .
C25 C 0.7760(4) 0.4827(3) 0.4512(2) 0.0816(14) Uani 1 1 d . .
H25 H 0.7695 0.4672 0.5064 0.098 Uiso 1 1 calc R .
C26 C 0.7055(3) 0.5520(2) 0.4224(2) 0.0534(9) Uani 1 1 d . .
C27 C 0.7155(4) 0.5718(2) 0.3411(2) 0.0598(10) Uani 1 1 d . .
H27 H 0.6667 0.6179 0.3200 0.072 Uiso 1 1 calc R .
C28 C 0.7962(3) 0.5253(2) 0.2886(2) 0.0589(10) Uani 1 1 d . .
H28 H 0.8025 0.5410 0.2334 0.071 Uiso 1 1 calc R .
C29 C 0.6163(4) 0.6042(3) 0.4783(3) 0.0855(14) Uani 1 1 d . .
H29A H 0.6166 0.6618 0.4602 0.128 Uiso 1 1 calc GR .
H29B H 0.6526 0.6009 0.5342 0.128 Uiso 1 1 calc GR .
H29C H 0.5231 0.5831 0.4757 0.128 Uiso 1 1 calc GR .

loop_
_atom_site_aniso_label
_atom_site_aniso_U_11
_atom_site_aniso_U_22
_atom_site_aniso_U_33
_atom_site_aniso_U_23
_atom_site_aniso_U_13
_atom_site_aniso_U_12
S1 0.0537(5) 0.0458(6) 0.0470(6) -0.0013(5) 0.0096(4) -0.0066(4)
O1 0.0632(14) 0.0638(17) 0.0526(16) 0.0095(14) 0.0153(12) -0.0153(13)
O2 0.0612(14) 0.0439(15) 0.0683(18) -0.0061(14) 0.0149(12) 0.0023(12)
N1 0.0448(15) 0.0402(17) 0.0536(18) -0.0110(15) 0.0068(13) 0.0041(13)
N2 0.0488(16) 0.0511(18) 0.0429(17) -0.0105(15) 0.0066(12) -0.0050(14)
C1 0.0463(19) 0.041(2) 0.048(2) -0.0010(18) 0.0050(15) 0.0026(16)
C2 0.056(2) 0.047(2) 0.059(2) -0.010(2) 0.0028(17) 0.0023(18)
C3 0.058(2) 0.065(3) 0.067(3) -0.012(2) 0.0073(19) -0.016(2)
C4 0.051(2) 0.078(3) 0.057(3) -0.015(2) 0.0101(18) -0.005(2)
C5 0.052(2) 0.076(3) 0.053(2) -0.005(2) 0.0035(17) 0.014(2)
C6 0.056(2) 0.050(2) 0.052(2) -0.003(2) 0.0145(17) 0.0107(19)
C7 0.0483(19) 0.046(2) 0.046(2) -0.0043(18) 0.0111(15) -0.0020(16)
C8 0.0490(19) 0.044(2) 0.048(2) -0.0096(18) 0.0099(15) -0.0002(16)
C9 0.0471(19) 0.041(2) 0.040(2) 0.0005(17) 0.0071(15) 0.0018(16)
C10 0.056(2) 0.054(2) 0.046(2) -0.010(2) 0.0101(16) -0.0170(18)
C11 0.091(3) 0.064(3) 0.054(3) 0.004(2) 0.004(2) -0.020(2)
C12 0.119(4) 0.089(4) 0.070(3) 0.019(3) -0.007(3) -0.038(3)
C13 0.140(4) 0.134(5) 0.051(3) 0.000(3) 0.013(3) -0.066(4)
C14 0.124(4) 0.136(5) 0.066(3) -0.038(4) 0.043(3) -0.040(4)
C15 0.086(3) 0.089(3) 0.068(3) -0.027(3) 0.028(2) -0.012(2)
C16 0.0498(19) 0.046(2) 0.041(2) -0.0010(17) 0.0067(15) -0.0062(17)
C17 0.085(3) 0.079(3) 0.041(2) -0.004(2) 0.012(2) 0.017(2)
C18 0.086(3) 0.087(3) 0.060(3) 0.007(3) 0.006(2) 0.027(3)
C19 0.074(3) 0.074(3) 0.044(2) 0.003(2) 0.0011(19) -0.013(2)
C20 0.066(2) 0.088(3) 0.039(2) -0.011(2) 0.0070(18) -0.008(2)
C21 0.056(2) 0.067(3) 0.042(2) -0.013(2) 0.0070(16) -0.0043(19)
C22 0.119(4) 0.108(4) 0.065(3) 0.016(3) -0.013(3) 0.000(3)
C23 0.0466(18) 0.038(2) 0.045(2) -0.0052(17) 0.0044(15) 0.0047(16)
C24 0.103(3) 0.076(3) 0.052(3) 0.018(2) 0.016(2) 0.047(3)
C25 0.116(3) 0.086(3) 0.044(2) 0.012(2) 0.028(2) 0.044(3)
C26 0.061(2) 0.050(2) 0.049(2) -0.009(2) 0.0113(17) 0.0093(19)
C27 0.071(2) 0.054(2) 0.055(2) 0.002(2) 0.0065(19) 0.023(2)
C28 0.071(2) 0.064(3) 0.042(2) 0.008(2) 0.0072(17) 0.020(2)
C29 0.098(3) 0.082(3) 0.079(3) -0.017(3) 0.035(3) 0.023(3)

loop_
_atom_type_symbol
_atom_type_description
_atom_type_scat_dispersion_real
_atom_type_scat_dispersion_imag
_atom_type_scat_source
C C 0.0033 0.0016 'International Tables Vol C Tables 4.2.6.8 and 6.1.1.4'
H H 0.0000 0.0000 'International Tables Vol C Tables 4.2.6.8 and 6.1.1.4'
N N 0.0061 0.0033 'International Tables Vol C Tables 4.2.6.8 and 6.1.1.4'
O O 0.0106 0.0060 'International Tables Vol C Tables 4.2.6.8 and 6.1.1.4'
S S 0.1246 0.1234 'International Tables Vol C Tables 4.2.6.8 and 6.1.1.4'

loop_
_geom_angle_atom_site_label_1
_geom_angle_atom_site_label_2
_geom_angle_atom_site_label_3
_geom_angle
O1 S1 O2 117.27(15)
O1 S1 N2 105.42(14)
O1 S1 C16 107.72(14)
O2 S1 N2 113.59(14)
O2 S1 C16 108.59(15)
N2 S1 C16 103.23(16)
C1 N1 C23 122.5(3)
C9 N1 C1 113.3(3)
C9 N1 C23 124.1(2)
C9 N2 S1 123.0(2)
N1 C1 C7 107.7(3)
C2 C1 N1 126.9(3)
C2 C1 C7 125.4(3)
C1 C2 H2 118.3
C1 C2 C3 123.4(3)
C3 C2 H2 118.3
C2 C3 H3 117.2
C4 C3 C2 125.6(4)
C4 C3 H3 117.2
C3 C4 H4 117.1
C3 C4 C5 125.8(3)
C5 C4 H4 117.1
C4 C5 H5 116.7
C6 C5 C4 126.5(4)
C6 C5 H5 116.7
C5 C6 H6 119.3
C5 C6 C7 121.5(3)
C7 C6 H6 119.3
C1 C7 C6 107.1(3)
C1 C7 H7 109.5
C1 C7 C8 105.1(2)
C6 C7 H7 109.5
C6 C7 C8 115.9(3)
C8 C7 H7 109.5
C7 C8 H8 109.1
C9 C8 C7 104.0(3)
C9 C8 H8 109.1
C10 C8 C7 112.6(3)
C10 C8 H8 109.1
C10 C8 C9 112.7(3)
N1 C9 C8 108.6(3)
N2 C9 N1 119.3(3)
N2 C9 C8 132.0(3)
C11 C10 C8 122.0(3)
C11 C10 C15 118.8(4)
C15 C10 C8 119.2(4)
C10 C11 H11 119.8
C10 C11 C12 120.3(4)
C12 C11 H11 119.8
C11 C12 H12 120.2
C13 C12 C11 119.6(5)
C13 C12 H12 120.2
C12 C13 H13 119.5
C14 C13 C12 121.0(5)
C14 C13 H13 119.5
C13 C14 H14 120.3
C13 C14 C15 119.3(5)
C15 C14 H14 120.3
C10 C15 C14 120.9(5)
C10 C15 H15 119.5
C14 C15 H15 119.5
C17 C16 S1 119.0(3)
C21 C16 S1 120.7(3)
C21 C16 C17 120.3(3)
C16 C17 H17 120.3
C16 C17 C18 119.5(4)
C18 C17 H17 120.3
C17 C18 H18 119.7
C17 C18 C19 120.7(4)
C19 C18 H18 119.7
C18 C19 C22 119.4(4)
C20 C19 C18 118.6(4)
C20 C19 C22 121.9(4)
C19 C20 H20 119.4
C19 C20 C21 121.3(4)
C21 C20 H20 119.4
C16 C21 C20 119.6(3)
C16 C21 H21 120.2
C20 C21 H21 120.2
C19 C22 H22A 109.5
C19 C22 H22B 109.5
C19 C22 H22C 109.5
H22A C22 H22B 109.5
H22A C22 H22C 109.5
H22B C22 H22C 109.5
C24 C23 N1 120.4(3)
C28 C23 N1 120.2(3)
C28 C23 C24 119.4(3)
C23 C24 H24 120.1
C23 C24 C25 119.8(4)
C25 C24 H24 120.1
C24 C25 H25 119.3
C26 C25 C24 121.3(4)
C26 C25 H25 119.3
C25 C26 C29 121.7(4)
C27 C26 C25 117.6(3)
C27 C26 C29 120.7(4)
C26 C27 H27 119.0
C26 C27 C28 122.0(3)
C28 C27 H27 119.0
C23 C28 C27 119.8(3)
C23 C28 H28 120.1
C27 C28 H28 120.1
C26 C29 H29A 109.5
C26 C29 H29B 109.5
C26 C29 H29C 109.5
H29A C29 H29B 109.5
H29A C29 H29C 109.5
H29B C29 H29C 109.5

loop_
_geom_bond_atom_site_label_1
_geom_bond_atom_site_label_2
_geom_bond_distance
S1 O1 1.435(2)
S1 O2 1.438(2)
S1 N2 1.628(3)
S1 C16 1.761(3)
N1 C1 1.416(4)
N1 C9 1.361(4)
N1 C23 1.443(4)
N2 C9 1.295(4)
C1 C2 1.332(4)
C1 C7 1.495(4)
C2 H2 0.9300
C2 C3 1.443(4)
C3 H3 0.9300
C3 C4 1.342(5)
C4 H4 0.9300
C4 C5 1.430(5)
C5 H5 0.9300
C5 C6 1.333(5)
C6 H6 0.9300
C6 C7 1.500(5)
C7 H7 0.9800
C7 C8 1.544(4)
C8 H8 0.9800
C8 C9 1.522(4)
C8 C10 1.519(5)
C10 C11 1.372(5)
C10 C15 1.384(5)
C11 H11 0.9300
C11 C12 1.398(6)
C12 H12 0.9300
C12 C13 1.371(7)
C13 H13 0.9300
C13 C14 1.355(7)
C14 H14 0.9300
C14 C15 1.394(6)
C15 H15 0.9300
C16 C17 1.376(5)
C16 C21 1.372(4)
C17 H17 0.9300
C17 C18 1.380(5)
C18 H18 0.9300
C18 C19 1.383(5)
C19 C20 1.372(5)
C19 C22 1.516(5)
C20 H20 0.9300
C20 C21 1.373(5)
C21 H21 0.9300
C22 H22A 0.9600
C22 H22B 0.9600
C22 H22C 0.9600
C23 C24 1.367(5)
C23 C28 1.359(4)
C24 H24 0.9300
C24 C25 1.387(5)
C25 H25 0.9300
C25 C26 1.368(5)
C26 C27 1.358(5)
C26 C29 1.516(4)
C27 H27 0.9300
C27 C28 1.384(4)
C28 H28 0.9300
C29 H29A 0.9600
C29 H29B 0.9600
C29 H29C 0.9600

loop_
_geom_torsion_atom_site_label_1
_geom_torsion_atom_site_label_2
_geom_torsion_atom_site_label_3
_geom_torsion_atom_site_label_4
_geom_torsion
S1 N2 C9 N1 -178.6(2)
S1 N2 C9 C8 0.2(5)
S1 C16 C17 C18 -178.9(3)
S1 C16 C21 C20 179.2(3)
O1 S1 N2 C9 148.8(3)
O1 S1 C16 C17 52.2(3)
O1 S1 C16 C21 -127.3(3)
O2 S1 N2 C9 19.1(3)
O2 S1 C16 C17 -179.9(3)
O2 S1 C16 C21 0.6(3)
N1 C1 C2 C3 172.4(3)
N1 C1 C7 C6 -114.8(3)
N1 C1 C7 C8 9.0(4)
N1 C23 C24 C25 178.9(4)
N1 C23 C28 C27 -179.2(3)
N2 S1 C16 C17 -59.0(3)
N2 S1 C16 C21 121.4(3)
C1 N1 C9 N2 175.0(3)
C1 N1 C9 C8 -4.0(4)
C1 N1 C23 C24 -84.3(4)
C1 N1 C23 C28 94.3(4)
C1 C2 C3 C4 -30.6(6)
C1 C7 C8 C9 -10.9(3)
C1 C7 C8 C10 111.4(3)
C2 C1 C7 C6 65.4(4)
C2 C1 C7 C8 -170.7(3)
C2 C3 C4 C5 -1.4(7)
C3 C4 C5 C6 33.8(6)
C4 C5 C6 C7 6.2(5)
C5 C6 C7 C1 -63.5(4)
C5 C6 C7 C8 179.6(3)
C6 C7 C8 C9 107.1(3)
C6 C7 C8 C10 -130.6(3)
C7 C1 C2 C3 -7.9(6)
C7 C8 C9 N1 9.3(3)
C7 C8 C9 N2 -169.6(4)
C7 C8 C10 C11 -83.0(4)
C7 C8 C10 C15 94.0(4)
C8 C10 C11 C12 177.7(3)
C8 C10 C15 C14 -176.9(4)
C9 N1 C1 C2 176.4(3)
C9 N1 C1 C7 -3.3(4)
C9 N1 C23 C24 91.7(4)
C9 N1 C23 C28 -89.7(4)
C9 C8 C10 C11 34.2(4)
C9 C8 C10 C15 -148.8(3)
C10 C8 C9 N1 -112.9(3)
C10 C8 C9 N2 68.2(5)
C10 C11 C12 C13 -1.0(6)
C11 C10 C15 C14 0.2(6)
C11 C12 C13 C14 0.4(8)
C12 C13 C14 C15 0.5(8)
C13 C14 C15 C10 -0.8(7)
C15 C10 C11 C12 0.7(6)
C16 S1 N2 C9 -98.3(3)
C16 C17 C18 C19 -1.1(6)
C17 C16 C21 C20 -0.3(5)
C17 C18 C19 C20 1.3(6)
C17 C18 C19 C22 179.9(4)
C18 C19 C20 C21 -1.0(6)
C19 C20 C21 C16 0.5(6)
C21 C16 C17 C18 0.6(6)
C22 C19 C20 C21 -179.5(4)
C23 N1 C1 C2 -7.3(5)
C23 N1 C1 C7 173.0(3)
C23 N1 C9 N2 -1.2(5)
C23 N1 C9 C8 179.7(3)
C23 C24 C25 C26 -0.6(7)
C24 C23 C28 C27 -0.6(6)
C24 C25 C26 C27 1.2(7)
C24 C25 C26 C29 179.7(4)
C25 C26 C27 C28 -1.5(6)
C26 C27 C28 C23 1.2(6)
C28 C23 C24 C25 0.3(6)
C29 C26 C27 C28 180.0(4)
